data_7710087
loop_
_publ_author_name
'Lv, Wei'
'Cui, Hui-Hui'
'Chen, Lei'
'Zhang, Yi-Quan'
'Chen, Xue-tai'
'Wang, Zhenxing'
'Ouyang, Zhongwen'
'Xue, Zi-Ling'

_publ_section_title
;
 Magnetic anisotropy of two tetrahedral Co(II)-halide complexes with
 triphenylphosphine ligands
;
_journal_name_full 'Dalton Transactions'
_journal_paper_doi 10.1039/D2DT00121G
_journal_year 2022
_chemical_formula_sum 'C26 H35 Br3 Co N P'
_chemical_formula_weight 691.18
_space_group_crystal_system cubic
_space_group_IT_number 205
_space_group_name_Hall '-P 2ac 2ab 3'
_space_group_name_H-M_alt 'P a -3'
_atom_sites_solution_hydrogens geom
_audit_block_doi 10.5517/ccdc.csd.cc27mxvn
_audit_creation_method SHELXL-2018/3
_audit_update_record
;
2021-12-27 deposited with the CCDC.	2022-04-18 downloaded from the CCDC.
;
_cell_angle_alpha 90
_cell_angle_beta 90
_cell_angle_gamma 90
_cell_formula_units_Z 8
_cell_length_a 17.86950(10)
_cell_length_b 17.86950(10)
_cell_length_c 17.86950(10)
_cell_measurement_reflns_used 9283
_cell_measurement_temperature 296(2)
_cell_measurement_theta_max 25.86
_cell_measurement_theta_min 2.55
_cell_volume 5706.07(6)
_computing_structure_refinement 'SHELXL-2018/3 (Sheldrick, 2018)'
_diffrn_ambient_temperature 296(2)
_diffrn_measured_fraction_theta_full 0.999
_diffrn_measured_fraction_theta_max 0.999
_diffrn_measurement_device_type 'CCD area detector'
_diffrn_measurement_method 'phi and omega scans'
_diffrn_radiation_type MoK\a
_diffrn_radiation_wavelength 0.71073
_diffrn_reflns_av_R_equivalents 0.0608
_diffrn_reflns_av_unetI/netI 0.0183
_diffrn_reflns_Laue_measured_fraction_full 0.999
_diffrn_reflns_Laue_measured_fraction_max 0.999
_diffrn_reflns_limit_h_max 22
_diffrn_reflns_limit_h_min -20
_diffrn_reflns_limit_k_max 22
_diffrn_reflns_limit_k_min -21
_diffrn_reflns_limit_l_max 21
_diffrn_reflns_limit_l_min -22
_diffrn_reflns_number 45367
_diffrn_reflns_point_group_measured_fraction_full 0.999
_diffrn_reflns_point_group_measured_fraction_max 0.999
_diffrn_reflns_theta_full 25.242
_diffrn_reflns_theta_max 25.974
_diffrn_reflns_theta_min 1.974
_exptl_absorpt_coefficient_mu 4.873
_exptl_absorpt_correction_T_max 0.3423
_exptl_absorpt_correction_T_min 0.2962
_exptl_absorpt_correction_type multi-scan
_exptl_absorpt_process_details sadabs
_exptl_crystal_colour cyan
_exptl_crystal_density_diffrn 1.609
_exptl_crystal_description block
_exptl_crystal_F_000 2760
_exptl_crystal_size_max 0.330
_exptl_crystal_size_mid 0.300
_exptl_crystal_size_min 0.280
_refine_diff_density_max 2.373
_refine_diff_density_min -2.170
_refine_diff_density_rms 0.117
_refine_ls_extinction_method none
_refine_ls_goodness_of_fit_ref 1.094
_refine_ls_hydrogen_treatment constr
_refine_ls_matrix_type full
_refine_ls_number_parameters 149
_refine_ls_number_reflns 1869
_refine_ls_number_restraints 203
_refine_ls_restrained_S_all 1.049
_refine_ls_R_factor_all 0.0946
_refine_ls_R_factor_gt 0.0750
_refine_ls_shift/su_max 0.001
_refine_ls_shift/su_mean 0.000
_refine_ls_structure_factor_coef Fsqd
_refine_ls_weighting_details 'w=1/[\s^2^(Fo^2^)+(0.0639P)^2^+49.3736P] where P=(Fo^2^+2Fc^2^)/3'
_refine_ls_weighting_scheme calc
_refine_ls_wR_factor_gt 0.1755
_refine_ls_wR_factor_ref 0.1889
_reflns_Friedel_coverage 0.000
_reflns_number_gt 1476
_reflns_number_total 1869
_reflns_threshold_expression 'I > 2\s(I)'
_cod_data_source_file d2dt00121g2.cif
_cod_data_source_block 2
_cod_original_cell_volume 5706.07(10)
_cod_database_code 7710087
_shelx_shelxl_version_number 2018/3
_shelx_space_group_comment
;
The symmetry employed for this shelxl refinement is uniquely defined
by the following loop, which should always be used as a source of
symmetry information in preference to the above space-group names.
They are only intended as comments.
;
_shelx_estimated_absorpt_t_min 0.296
_shelx_estimated_absorpt_t_max 0.342

loop_
_space_group_symop_operation_xyz
'x, y, z'
'-x+1/2, -y, z+1/2'
'-x, y+1/2, -z+1/2'
'x+1/2, -y+1/2, -z'
'z, x, y'
'z+1/2, -x+1/2, -y'
'-z+1/2, -x, y+1/2'
'-z, x+1/2, -y+1/2'
'y, z, x'
'-y, z+1/2, -x+1/2'
'y+1/2, -z+1/2, -x'
'-y+1/2, -z, x+1/2'
'-x, -y, -z'
'x-1/2, y, -z-1/2'
'x, -y-1/2, z-1/2'
'-x-1/2, y-1/2, z'
'-z, -x, -y'
'-z-1/2, x-1/2, y'
'z-1/2, x, -y-1/2'
'z, -x-1/2, y-1/2'
'-y, -z, -x'
'y, -z-1/2, x-1/2'
'-y-1/2, z-1/2, x'
'y-1/2, z, -x-1/2'

loop_
_atom_site_label
_atom_site_type_symbol
_atom_site_fract_x
_atom_site_fract_y
_atom_site_fract_z
_atom_site_U_iso_or_equiv
_atom_site_adp_type
_atom_site_occupancy
_atom_site_site_symmetry_order
_atom_site_calc_flag
_atom_site_refinement_flags_posn
_atom_site_refinement_flags_adp
_atom_site_refinement_flags_occupancy
_atom_site_disorder_assembly
_atom_site_disorder_group
Co1 Co 0.80921(5) 0.30921(5) 0.19079(5) 0.0400(4) Uani 1 3 d S T P . .
N1 N 0.6135(3) 0.1135(3) 0.3865(3) 0.054(2) Uani 1 3 d DS TU P . .
P1 P 0.88587(9) 0.38587(9) 0.11413(9) 0.0331(6) Uani 1 3 d S T P . .
Br1 Br 0.88160(7) 0.19971(5) 0.21420(6) 0.0738(4) Uani 1 1 d . . . . .
C1 C 0.9257(4) 0.3384(4) 0.0330(4) 0.0391(15) Uani 1 1 d . . . . .
C2 C 0.9984(4) 0.3499(4) 0.0097(4) 0.0456(17) Uani 1 1 d . . . . .
H2 H 1.029366 0.382289 0.036189 0.055 Uiso 1 1 calc R U . . .
C3 C 1.0255(5) 0.3134(5) -0.0533(5) 0.060(2) Uani 1 1 d . . . . .
H3 H 1.074633 0.321092 -0.068543 0.072 Uiso 1 1 calc R U . . .
C4 C 0.9804(6) 0.2663(6) -0.0928(5) 0.074(3) Uani 1 1 d . . . . .
H4 H 0.998724 0.241637 -0.134820 0.089 Uiso 1 1 calc R U . . .
C5 C 0.9069(6) 0.2554(7) -0.0700(5) 0.083(3) Uani 1 1 d . . . . .
H5 H 0.875619 0.224388 -0.097666 0.099 Uiso 1 1 calc R U . . .
C6 C 0.8802(5) 0.2901(5) -0.0068(5) 0.064(2) Uani 1 1 d . . . . .
H6 H 0.831490 0.281208 0.009135 0.077 Uiso 1 1 calc R U . . .
C7 C 0.6554(12) 0.1040(12) 0.3160(8) 0.067(3) Uani 0.3333 1 d D U P A -1
H7A H 0.657791 0.051009 0.304464 0.080 Uiso 0.3333 1 calc R U P A -1
H7B H 0.706218 0.121309 0.323809 0.080 Uiso 0.3333 1 calc R U P A -1
C8 C 0.6230(18) 0.1449(17) 0.2482(15) 0.073(5) Uani 0.3333 1 d D U P A -1
H8A H 0.575037 0.124108 0.235905 0.110 Uiso 0.3333 1 calc R U P A -1
H8B H 0.656222 0.139336 0.206349 0.110 Uiso 0.3333 1 calc R U P A -1
H8C H 0.617431 0.197114 0.259765 0.110 Uiso 0.3333 1 calc R U P A -1
C9 C 0.6001(11) 0.1944(6) 0.3991(13) 0.064(3) Uani 0.3333 1 d D U P A -1
H9A H 0.569417 0.198628 0.443697 0.077 Uiso 0.3333 1 calc R U P A -1
H9B H 0.569838 0.212054 0.357631 0.077 Uiso 0.3333 1 calc R U P A -1
C10 C 0.6647(15) 0.2496(16) 0.4080(17) 0.066(5) Uani 0.3333 1 d D U P A -1
H10A H 0.690616 0.239510 0.453999 0.099 Uiso 0.3333 1 calc R U P A -1
H10B H 0.645442 0.299713 0.408930 0.099 Uiso 0.3333 1 calc R U P A -1
H10C H 0.698678 0.244174 0.366766 0.099 Uiso 0.3333 1 calc R U P A -1
C11 C 0.5389(8) 0.0780(10) 0.3781(13) 0.064(3) Uani 0.3333 1 d D U P A -1
H11A H 0.512849 0.100832 0.336355 0.077 Uiso 0.3333 1 calc R U P A -1
H11B H 0.509693 0.086910 0.422996 0.077 Uiso 0.3333 1 calc R U P A -1
C12 C 0.5455(17) -0.0062(11) 0.3648(17) 0.067(4) Uani 0.3333 1 d D U P A -1
H12A H 0.504889 -0.022641 0.333751 0.100 Uiso 0.3333 1 calc R U P A -1
H12B H 0.543562 -0.031975 0.411941 0.100 Uiso 0.3333 1 calc R U P A -1
H12C H 0.592172 -0.016913 0.340481 0.100 Uiso 0.3333 1 calc R U P A -1
C13 C 0.6547(11) 0.0810(13) 0.4494(8) 0.066(3) Uani 0.3333 1 d D U P A -1
H13A H 0.699638 0.110379 0.457172 0.079 Uiso 0.3333 1 calc R U P A -1
H13B H 0.670320 0.030926 0.435336 0.079 Uiso 0.3333 1 calc R U P A -1
C14 C 0.6130(17) 0.0759(18) 0.5237(12) 0.070(5) Uani 0.3333 1 d D U P A -1
H14A H 0.598455 0.024984 0.532708 0.105 Uiso 0.3333 1 calc R U P A -1
H14B H 0.569178 0.106967 0.521849 0.105 Uiso 0.3333 1 calc R U P A -1
H14C H 0.645076 0.092643 0.563450 0.105 Uiso 0.3333 1 calc R U P A -1

loop_
_atom_site_aniso_label
_atom_site_aniso_U_11
_atom_site_aniso_U_22
_atom_site_aniso_U_33
_atom_site_aniso_U_23
_atom_site_aniso_U_13
_atom_site_aniso_U_12
Co1 0.0400(4) 0.0400(4) 0.0400(4) 0.0040(4) 0.0040(4) -0.0040(4)
N1 0.054(2) 0.054(2) 0.054(2) 0.000(2) 0.000(2) 0.000(2)
P1 0.0331(6) 0.0331(6) 0.0331(6) 0.0009(6) 0.0009(6) -0.0009(6)
Br1 0.0973(8) 0.0424(5) 0.0816(7) 0.0125(4) -0.0261(6) 0.0071(4)
C1 0.047(4) 0.037(3) 0.034(3) 0.002(3) 0.000(3) 0.004(3)
C2 0.040(4) 0.050(4) 0.047(4) 0.000(3) 0.007(3) 0.008(3)
C3 0.060(5) 0.067(5) 0.053(5) 0.001(4) 0.016(4) 0.019(4)
C4 0.091(7) 0.084(7) 0.048(5) -0.018(5) 0.012(5) 0.019(6)
C5 0.093(8) 0.098(8) 0.057(6) -0.033(6) 0.002(5) -0.013(6)
C6 0.064(5) 0.078(6) 0.051(5) -0.021(4) 0.006(4) -0.013(4)
C7 0.070(6) 0.064(5) 0.067(5) -0.004(5) -0.001(5) -0.004(5)
C8 0.083(9) 0.071(8) 0.065(8) -0.002(8) -0.002(8) -0.003(8)
C9 0.069(5) 0.061(5) 0.063(5) -0.003(5) -0.006(5) -0.003(5)
C10 0.076(9) 0.063(9) 0.060(9) -0.006(8) -0.009(8) -0.008(8)
C11 0.066(6) 0.064(5) 0.062(5) -0.001(5) -0.006(5) -0.004(5)
C12 0.074(8) 0.062(8) 0.064(8) 0.000(7) -0.009(7) -0.007(7)
C13 0.069(6) 0.064(5) 0.065(5) 0.001(5) -0.007(5) -0.002(5)
C14 0.075(9) 0.069(9) 0.066(9) -0.002(8) -0.012(8) -0.007(8)

loop_
_atom_type_symbol
_atom_type_description
_atom_type_scat_dispersion_real
_atom_type_scat_dispersion_imag
_atom_type_scat_source
C C 0.0033 0.0016 'International Tables Vol C Tables 4.2.6.8 and 6.1.1.4'
H H 0.0000 0.0000 'International Tables Vol C Tables 4.2.6.8 and 6.1.1.4'
N N 0.0061 0.0033 'International Tables Vol C Tables 4.2.6.8 and 6.1.1.4'
P P 0.1023 0.0942 'International Tables Vol C Tables 4.2.6.8 and 6.1.1.4'
Br Br -0.2901 2.4595 'International Tables Vol C Tables 4.2.6.8 and 6.1.1.4'
Co Co 0.3494 0.9721 'International Tables Vol C Tables 4.2.6.8 and 6.1.1.4'

loop_
_geom_angle_atom_site_label_1
_geom_angle_atom_site_label_2
_geom_angle_atom_site_label_3
_geom_angle
_geom_angle_site_symmetry_1
_geom_angle_site_symmetry_3
_geom_angle_publ_flag
P1 Co1 Br1 105.19(5) . 11_556 ?
P1 Co1 Br1 105.19(5) . 8_645 ?
Br1 Co1 Br1 113.39(4) 11_556 8_645 ?
P1 Co1 Br1 105.19(5) . . ?
Br1 Co1 Br1 113.39(4) 11_556 . ?
Br1 Co1 Br1 113.39(4) 8_645 . ?
C13 N1 C7 110.8(10) . . ?
C13 N1 C11 111.1(11) . . ?
C7 N1 C11 108.7(10) . . ?
C13 N1 C9 110.6(11) . . ?
C7 N1 C9 108.8(11) . . ?
C11 N1 C9 106.7(10) . . ?
C1 P1 C1 103.9(3) 8_645 11_556 ?
C1 P1 C1 103.9(3) 8_645 . ?
C1 P1 C1 103.9(3) 11_556 . ?
C1 P1 Co1 114.6(2) 8_645 . ?
C1 P1 Co1 114.6(2) 11_556 . ?
C1 P1 Co1 114.6(2) . . ?
C2 C1 C6 119.4(7) . . ?
C2 C1 P1 122.6(6) . . ?
C6 C1 P1 118.0(6) . . ?
C1 C2 C3 120.2(8) . . ?
C1 C2 H2 119.9 . . ?
C3 C2 H2 119.9 . . ?
C4 C3 C2 120.3(8) . . ?
C4 C3 H3 119.8 . . ?
C2 C3 H3 119.8 . . ?
C3 C4 C5 119.6(8) . . ?
C3 C4 H4 120.2 . . ?
C5 C4 H4 120.2 . . ?
C6 C5 C4 120.4(9) . . ?
C6 C5 H5 119.8 . . ?
C4 C5 H5 119.8 . . ?
C5 C6 C1 120.0(9) . . ?
C5 C6 H6 120.0 . . ?
C1 C6 H6 120.0 . . ?
N1 C7 C8 115.5(18) . . ?
N1 C7 H7A 108.4 . . ?
C8 C7 H7A 108.4 . . ?
N1 C7 H7B 108.4 . . ?
C8 C7 H7B 108.4 . . ?
H7A C7 H7B 107.5 . . ?
C7 C8 H8A 109.5 . . ?
C7 C8 H8B 109.5 . . ?
H8A C8 H8B 109.5 . . ?
C7 C8 H8C 109.5 . . ?
H8A C8 H8C 109.5 . . ?
H8B C8 H8C 109.5 . . ?
N1 C9 C10 121.6(18) . . ?
N1 C9 H9A 106.9 . . ?
C10 C9 H9A 106.9 . . ?
N1 C9 H9B 106.9 . . ?
C10 C9 H9B 106.9 . . ?
H9A C9 H9B 106.7 . . ?
C9 C10 H10A 109.5 . . ?
C9 C10 H10B 109.5 . . ?
H10A C10 H10B 109.5 . . ?
C9 C10 H10C 109.5 . . ?
H10A C10 H10C 109.5 . . ?
H10B C10 H10C 109.5 . . ?
N1 C11 C12 111.6(16) . . ?
N1 C11 H11A 109.3 . . ?
C12 C11 H11A 109.3 . . ?
N1 C11 H11B 109.3 . . ?
C12 C11 H11B 109.3 . . ?
H11A C11 H11B 108.0 . . ?
C11 C12 H12A 109.5 . . ?
C11 C12 H12B 109.5 . . ?
H12A C12 H12B 109.5 . . ?
C11 C12 H12C 109.5 . . ?
H12A C12 H12C 109.5 . . ?
H12B C12 H12C 109.5 . . ?
N1 C13 C14 116.5(17) . . ?
N1 C13 H13A 108.2 . . ?
C14 C13 H13A 108.2 . . ?
N1 C13 H13B 108.2 . . ?
C14 C13 H13B 108.2 . . ?
H13A C13 H13B 107.3 . . ?
C13 C14 H14A 109.5 . . ?
C13 C14 H14B 109.5 . . ?
H14A C14 H14B 109.5 . . ?
C13 C14 H14C 109.5 . . ?
H14A C14 H14C 109.5 . . ?
H14B C14 H14C 109.5 . . ?

loop_
_geom_bond_atom_site_label_1
_geom_bond_atom_site_label_2
_geom_bond_distance
_geom_bond_site_symmetry_2
_geom_bond_publ_flag
Co1 P1 2.373(3) . ?
Co1 Br1 2.3827(10) 11_556 ?
Co1 Br1 2.3827(10) 8_645 ?
Co1 Br1 2.3827(10) . ?
N1 C13 1.463(9) . ?
N1 C7 1.476(9) . ?
N1 C11 1.482(9) . ?
N1 C9 1.483(9) . ?
P1 C1 1.824(7) 8_645 ?
P1 C1 1.824(7) 11_556 ?
P1 C1 1.824(7) . ?
C1 C2 1.380(10) . ?
C1 C6 1.382(11) . ?
C2 C3 1.387(11) . ?
C2 H2 0.9300 . ?
C3 C4 1.362(13) . ?
C3 H3 0.9300 . ?
C4 C5 1.388(14) . ?
C4 H4 0.9300 . ?
C5 C6 1.374(12) . ?
C5 H5 0.9300 . ?
C6 H6 0.9300 . ?
C7 C8 1.529(10) . ?
C7 H7A 0.9700 . ?
C7 H7B 0.9700 . ?
C8 H8A 0.9600 . ?
C8 H8B 0.9600 . ?
C8 H8C 0.9600 . ?
C9 C10 1.527(10) . ?
C9 H9A 0.9700 . ?
C9 H9B 0.9700 . ?
C10 H10A 0.9600 . ?
C10 H10B 0.9600 . ?
C10 H10C 0.9600 . ?
C11 C12 1.529(10) . ?
C11 H11A 0.9700 . ?
C11 H11B 0.9700 . ?
C12 H12A 0.9600 . ?
C12 H12B 0.9600 . ?
C12 H12C 0.9600 . ?
C13 C14 1.526(10) . ?
C13 H13A 0.9700 . ?
C13 H13B 0.9700 . ?
C14 H14A 0.9600 . ?
C14 H14B 0.9600 . ?
C14 H14C 0.9600 . ?
